data_4024133
loop_
_publ_author_name
'Deekonda Srinivas'
'Rajesh Gonnade'
'Sapna Ravindranathan'
'Gangadhar J. Sanjayan'

_publ_section_title
;
 Conformationally Constrained Aliphatic-Aromatic Amino-Acid-Conjugated
 Hybrid Foldamers with Periodic \b-Turn Motifs
;
_journal_name_full 'Journal of Organic Chemistry'
_journal_page_first 7022
_journal_page_last 7025
_journal_paper_doi 10.1021/jo0709044
_journal_volume 72
_journal_year 2007
_chemical_absolute_configuration syn
_chemical_formula_moiety 'C24 H35 N3 O8'
_chemical_formula_sum 'C24 H35 N3 O8'
_chemical_formula_weight 493.55
_chemical_name_systematic
; 
 ? 
;
_space_group_IT_number 20
_symmetry_cell_setting orthorhombic
_symmetry_space_group_name_Hall 'C 2c 2'
_symmetry_space_group_name_H-M 'C 2 2 21'
_atom_sites_solution_hydrogens geom
_atom_sites_solution_primary direct
_atom_sites_solution_secondary difmap
_audit_creation_method SHELXL-97
_cell_angle_alpha 90.00
_cell_angle_beta 90.00
_cell_angle_gamma 90.00
_cell_formula_units_Z 8
_cell_length_a 16.126(3)
_cell_length_b 21.227(3)
_cell_length_c 16.074(4)
_cell_measurement_reflns_used 2519
_cell_measurement_temperature 297(2)
_cell_measurement_theta_max 19.425
_cell_measurement_theta_min 2.277
_cell_volume 5502.2(19)
_computing_cell_refinement 'BRUKER SAINT'
_computing_data_collection 'BRUKER SMART'
_computing_data_reduction 'BRUKER SAINT'
_computing_molecular_graphics SHELXTL
_computing_publication_material SHELXTL
_computing_structure_refinement 'SHELXL-97 (Sheldrick, 1997)'
_computing_structure_solution 'SHELXS-97 (Sheldrick, 1990)'
_diffrn_ambient_temperature 297(2)
_diffrn_measured_fraction_theta_full 0.995
_diffrn_measured_fraction_theta_max 0.995
_diffrn_measurement_device 'Bruker Smart APEX'
_diffrn_measurement_device_type 'CCD Area Detector'
_diffrn_measurement_method 'Phi and Omega Scan'
_diffrn_radiation_monochromator graphite
_diffrn_radiation_source 'fine-focus sealed tube'
_diffrn_radiation_type MoK\a
_diffrn_radiation_wavelength 0.71073
_diffrn_reflns_av_R_equivalents 0.0648
_diffrn_reflns_av_sigmaI/netI 0.0607
_diffrn_reflns_limit_h_max 13
_diffrn_reflns_limit_h_min -19
_diffrn_reflns_limit_k_max 25
_diffrn_reflns_limit_k_min -25
_diffrn_reflns_limit_l_max 18
_diffrn_reflns_limit_l_min -19
_diffrn_reflns_number 13748
_diffrn_reflns_theta_full 25.00
_diffrn_reflns_theta_max 24.99
_diffrn_reflns_theta_min 2.30
_exptl_absorpt_coefficient_mu 0.090
_exptl_absorpt_correction_T_max 0.9893
_exptl_absorpt_correction_T_min 0.9383
_exptl_absorpt_correction_type multi-scan
_exptl_absorpt_process_details 'BRUKER SADABS'
_exptl_crystal_colour COLOURLESS
_exptl_crystal_density_diffrn 1.192
_exptl_crystal_density_method 'not measured'
_exptl_crystal_description NEEDLE
_exptl_crystal_F_000 2112
_exptl_crystal_size_max 0.72
_exptl_crystal_size_mid 0.21
_exptl_crystal_size_min 0.12
_refine_diff_density_max 0.182
_refine_diff_density_min -0.146
_refine_diff_density_rms 0.032
_refine_ls_abs_structure_details 'Flack H D (1983), Acta Cryst. A39, 876-881'
_refine_ls_abs_structure_Flack 1.8(19)
_refine_ls_extinction_method none
_refine_ls_goodness_of_fit_ref 1.074
_refine_ls_hydrogen_treatment constr
_refine_ls_matrix_type full
_refine_ls_number_parameters 324
_refine_ls_number_reflns 4805
_refine_ls_number_restraints 0
_refine_ls_restrained_S_all 1.074
_refine_ls_R_factor_all 0.1093
_refine_ls_R_factor_gt 0.0695
_refine_ls_shift/su_max 0.000
_refine_ls_shift/su_mean 0.000
_refine_ls_structure_factor_coef Fsqd
_refine_ls_weighting_details 'calc w=1/[\s^2^(Fo^2^)+(0.0581P)^2^+2.3521P] where P=(Fo^2^+2Fc^2^)/3'
_refine_ls_weighting_scheme calc
_refine_ls_wR_factor_gt 0.1492
_refine_ls_wR_factor_ref 0.1653
_reflns_number_gt 3148
_reflns_number_total 4805
_reflns_threshold_expression >2sigma(I)
_cod_data_source_file jo0709044-File003.cif
_cod_data_source_block shrini5
_cod_depositor_comments
;
The following automatic conversions were performed:
'_symmetry_cell_setting' value 'ORTHORHOMBIC' changed to 'orthorhombic'
according to '/home/saulius/struct/CIF-dictionaries/cif_core.dic'
dictionary named 'cif_core.dic' version 2.4.1 from
2010-06-29.

'_exptl_absorpt_correction_type' value 'MULTI-SCAN' changed
to 'multi-scan' according to
'/home/saulius/struct/CIF-dictionaries/cif_core.dic' dictionary named
'cif_core.dic' version 2.4.1 from
2010-06-29.

'_refine_ls_hydrogen_treatment' value 'CONSTR' changed to
'constr' according to '/home/saulius/struct/CIF-dictionaries/cif_core.dic'
dictionary named 'cif_core.dic' version 2.4.1 from 2010-06-29.

Automatic conversion script
Id: cif_fix_enum 1527 2010-12-29 10:47:43Z saulius 
;
_cod_database_code 4024133

loop_
_symmetry_equiv_pos_as_xyz
'x, y, z'
'-x, -y, z+1/2'
'x, -y, -z'
'-x, y, -z+1/2'
'x+1/2, y+1/2, z'
'-x+1/2, -y+1/2, z+1/2'
'x+1/2, -y+1/2, -z'
'-x+1/2, y+1/2, -z+1/2'

loop_
_atom_site_label
_atom_site_type_symbol
_atom_site_fract_x
_atom_site_fract_y
_atom_site_fract_z
_atom_site_U_iso_or_equiv
_atom_site_adp_type
_atom_site_occupancy
_atom_site_symmetry_multiplicity
_atom_site_calc_flag
_atom_site_refinement_flags
_atom_site_disorder_assembly
_atom_site_disorder_group
O1 O 0.68532(18) 0.15783(16) 0.41735(19) 0.0904(10) Uani 1 1 d . . .
O2 O 0.57234(18) 0.10819(15) 0.47027(18) 0.0843(9) Uani 1 1 d . . .
O3 O 0.42891(18) 0.17210(15) 0.62273(18) 0.0839(9) Uani 1 1 d . . .
O4 O 0.2321(2) 0.20112(17) 0.4897(3) 0.1332(16) Uani 1 1 d . . .
O5 O 0.41566(18) 0.03791(12) 0.40516(19) 0.0760(8) Uani 1 1 d . . .
O6 O 0.1636(2) -0.07444(17) 0.3415(3) 0.1053(11) Uani 1 1 d . . .
O7 O 0.0318(2) 0.0759(2) 0.4271(4) 0.173(2) Uani 1 1 d . . .
O8 O 0.0284(2) -0.0107(2) 0.3575(3) 0.1352(16) Uani 1 1 d . . .
N1 N 0.6281(2) 0.19398(17) 0.5302(2) 0.0745(10) Uani 1 1 d . . .
H1 H 0.6657 0.2225 0.5251 0.089 Uiso 1 1 calc R . .
N2 N 0.4537(2) 0.22845(17) 0.5088(2) 0.0739(10) Uani 1 1 d . . .
N3 N 0.3343(2) 0.13655(15) 0.4540(2) 0.0666(9) Uani 1 1 d . . .
H3 H 0.3873 0.1321 0.4536 0.080 Uiso 1 1 calc R . .
C1 C 0.6222(2) 0.1492(2) 0.4724(2) 0.0652(10) Uani 1 1 d . . .
C2 C 0.5724(3) 0.1961(2) 0.6023(3) 0.0758(12) Uani 1 1 d . . .
C3 C 0.5883(4) 0.2579(3) 0.6488(3) 0.123(2) Uani 1 1 d . . .
H3A H 0.6467 0.2628 0.6582 0.185 Uiso 1 1 calc R . .
H3B H 0.5597 0.2571 0.7012 0.185 Uiso 1 1 calc R . .
H3C H 0.5683 0.2926 0.6161 0.185 Uiso 1 1 calc R . .
C4 C 0.5901(3) 0.1413(3) 0.6594(3) 0.0999(17) Uani 1 1 d . . .
H4A H 0.5850 0.1026 0.6289 0.150 Uiso 1 1 calc R . .
H4B H 0.5512 0.1415 0.7046 0.150 Uiso 1 1 calc R . .
H4C H 0.6454 0.1449 0.6810 0.150 Uiso 1 1 calc R . .
C5 C 0.4800(3) 0.1967(2) 0.5778(3) 0.0688(11) Uani 1 1 d . . .
C6 C 0.5029(4) 0.2690(3) 0.4513(3) 0.1034(17) Uani 1 1 d . . .
H6A H 0.5450 0.2925 0.4813 0.124 Uiso 1 1 calc R . .
H6B H 0.5293 0.2441 0.4082 0.124 Uiso 1 1 calc R . .
C7 C 0.4390(5) 0.3118(5) 0.4157(7) 0.205(5) Uani 1 1 d . . .
H7A H 0.4506 0.3547 0.4329 0.246 Uiso 1 1 calc R . .
H7B H 0.4420 0.3102 0.3555 0.246 Uiso 1 1 calc R . .
C8 C 0.3616(5) 0.2961(4) 0.4402(7) 0.191(4) Uani 1 1 d . . .
H8A H 0.3293 0.2829 0.3924 0.229 Uiso 1 1 calc R . .
H8B H 0.3346 0.3324 0.4648 0.229 Uiso 1 1 calc R . .
C9 C 0.3651(3) 0.2436(2) 0.5026(4) 0.0874(14) Uani 1 1 d . . .
H9 H 0.3476 0.2609 0.5563 0.105 Uiso 1 1 calc R . .
C10 C 0.3060(3) 0.1910(2) 0.4806(3) 0.0782(12) Uani 1 1 d . . .
C11 C 0.2871(3) 0.08428(18) 0.4260(2) 0.0608(10) Uani 1 1 d . . .
C12 C 0.3318(3) 0.03179(19) 0.4003(2) 0.0611(10) Uani 1 1 d . . .
C13 C 0.2922(3) -0.0207(2) 0.3721(3) 0.0697(11) Uani 1 1 d . . .
H13 H 0.3232 -0.0554 0.3554 0.084 Uiso 1 1 calc R . .
C14 C 0.2059(3) -0.0233(2) 0.3678(3) 0.0712(11) Uani 1 1 d . . .
C15 C 0.1602(3) 0.0285(2) 0.3935(3) 0.0751(12) Uani 1 1 d . . .
C16 C 0.2029(3) 0.0816(2) 0.4234(3) 0.0718(12) Uani 1 1 d . . .
H16 H 0.1725 0.1161 0.4420 0.086 Uiso 1 1 calc R . .
C17 C 0.0682(3) 0.0343(3) 0.3948(4) 0.0960(15) Uani 1 1 d . . .
C18 C -0.0619(3) -0.0038(4) 0.3567(6) 0.172(3) Uani 1 1 d . . .
H18A H -0.0840 -0.0161 0.4098 0.258 Uiso 1 1 calc R . .
H18B H -0.0850 -0.0302 0.3140 0.258 Uiso 1 1 calc R . .
H18C H -0.0761 0.0393 0.3458 0.258 Uiso 1 1 calc R . .
C19 C 0.2060(4) -0.1281(3) 0.3163(5) 0.130(2) Uani 1 1 d . . .
H19A H 0.2405 -0.1182 0.2694 0.194 Uiso 1 1 calc R . .
H19B H 0.1670 -0.1602 0.3010 0.194 Uiso 1 1 calc R . .
H19C H 0.2400 -0.1431 0.3613 0.194 Uiso 1 1 calc R . .
C20 C 0.4665(3) -0.0141(2) 0.3872(3) 0.0852(14) Uani 1 1 d . . .
H20A H 0.4478 -0.0500 0.4183 0.128 Uiso 1 1 calc R . .
H20B H 0.5227 -0.0045 0.4022 0.128 Uiso 1 1 calc R . .
H20C H 0.4637 -0.0233 0.3288 0.128 Uiso 1 1 calc R . .
C21 C 0.6916(3) 0.1197(3) 0.3419(3) 0.1041(19) Uani 1 1 d . . .
C22 C 0.6119(4) 0.1263(4) 0.2914(3) 0.142(3) Uani 1 1 d . . .
H22A H 0.5675 0.1049 0.3195 0.214 Uiso 1 1 calc R . .
H22B H 0.6197 0.1081 0.2373 0.214 Uiso 1 1 calc R . .
H22C H 0.5983 0.1701 0.2857 0.214 Uiso 1 1 calc R . .
C23 C 0.7107(4) 0.0522(3) 0.3662(5) 0.143(3) Uani 1 1 d . . .
H23A H 0.7548 0.0517 0.4063 0.214 Uiso 1 1 calc R . .
H23B H 0.7273 0.0290 0.3177 0.214 Uiso 1 1 calc R . .
H23C H 0.6621 0.0332 0.3899 0.214 Uiso 1 1 calc R . .
C24 C 0.7662(4) 0.1494(4) 0.2991(4) 0.164(3) Uani 1 1 d . . .
H24A H 0.7563 0.1936 0.2912 0.246 Uiso 1 1 calc R . .
H24B H 0.7748 0.1296 0.2461 0.246 Uiso 1 1 calc R . .
H24C H 0.8146 0.1438 0.3331 0.246 Uiso 1 1 calc R . .

loop_
_atom_site_aniso_label
_atom_site_aniso_U_11
_atom_site_aniso_U_22
_atom_site_aniso_U_33
_atom_site_aniso_U_23
_atom_site_aniso_U_13
_atom_site_aniso_U_12
O1 0.085(2) 0.113(2) 0.0736(19) -0.0377(18) 0.0302(16) -0.0339(18)
O2 0.0816(19) 0.0927(19) 0.079(2) -0.0282(16) 0.0157(16) -0.0394(18)
O3 0.0768(19) 0.107(2) 0.0674(18) -0.0111(17) 0.0250(16) -0.0172(18)
O4 0.081(2) 0.105(2) 0.213(5) -0.058(3) -0.029(3) 0.033(2)
O5 0.0693(19) 0.0617(16) 0.097(2) -0.0044(15) -0.0134(16) 0.0115(15)
O6 0.082(2) 0.096(2) 0.138(3) -0.026(2) -0.007(2) -0.007(2)
O7 0.078(3) 0.161(4) 0.282(7) -0.087(5) 0.012(3) 0.010(3)
O8 0.075(2) 0.145(4) 0.186(4) -0.034(3) -0.010(3) 0.001(3)
N1 0.069(2) 0.092(2) 0.062(2) -0.022(2) 0.0153(17) -0.0287(18)
N2 0.077(2) 0.074(2) 0.071(2) -0.0045(19) 0.0212(19) -0.0041(18)
N3 0.0638(19) 0.062(2) 0.074(2) -0.0012(18) -0.0026(16) 0.0143(17)
C1 0.061(2) 0.081(3) 0.054(2) -0.017(2) 0.0060(19) -0.020(2)
C2 0.067(3) 0.107(3) 0.053(2) -0.024(3) 0.015(2) -0.022(2)
C3 0.115(4) 0.161(5) 0.093(4) -0.075(4) 0.038(3) -0.049(4)
C4 0.075(3) 0.164(5) 0.060(3) -0.002(3) -0.003(2) -0.024(3)
C5 0.067(3) 0.083(3) 0.057(3) -0.024(2) 0.018(2) -0.018(2)
C6 0.114(4) 0.101(4) 0.095(4) 0.011(3) 0.023(3) -0.012(3)
C7 0.147(7) 0.235(10) 0.233(10) 0.144(9) 0.028(6) 0.036(7)
C8 0.134(6) 0.128(5) 0.312(13) 0.092(8) 0.033(7) 0.036(5)
C9 0.090(4) 0.064(3) 0.107(4) -0.003(3) 0.017(3) 0.012(3)
C10 0.071(3) 0.076(3) 0.088(3) -0.005(3) -0.008(2) 0.026(2)
C11 0.073(3) 0.056(2) 0.054(2) 0.0043(19) -0.0049(19) 0.012(2)
C12 0.069(3) 0.064(3) 0.051(2) 0.011(2) -0.0110(19) -0.001(2)
C13 0.071(3) 0.075(3) 0.064(3) 0.002(2) -0.006(2) 0.016(2)
C14 0.072(3) 0.080(3) 0.061(3) 0.001(2) -0.006(2) -0.008(2)
C15 0.074(3) 0.090(3) 0.061(3) -0.001(3) -0.002(2) -0.001(3)
C16 0.065(3) 0.089(3) 0.061(3) 0.006(2) 0.002(2) 0.012(2)
C17 0.068(3) 0.111(4) 0.108(4) -0.016(3) 0.001(3) 0.001(3)
C18 0.068(4) 0.217(8) 0.231(9) -0.042(7) -0.011(5) -0.006(5)
C19 0.117(4) 0.107(4) 0.165(6) -0.053(4) -0.005(4) -0.009(4)
C20 0.073(3) 0.073(3) 0.109(4) -0.002(3) -0.007(3) 0.014(2)
C21 0.085(3) 0.143(5) 0.084(3) -0.051(4) 0.027(3) -0.017(3)
C22 0.132(5) 0.220(7) 0.075(3) -0.052(4) -0.006(4) -0.005(5)
C23 0.116(5) 0.139(6) 0.174(7) -0.072(5) 0.013(4) 0.013(4)
C24 0.160(6) 0.215(7) 0.116(5) -0.068(5) 0.084(5) -0.063(6)

loop_
_atom_type_symbol
_atom_type_description
_atom_type_scat_dispersion_real
_atom_type_scat_dispersion_imag
_atom_type_scat_source
C C 0.0033 0.0016 'International Tables Vol C Tables 4.2.6.8 and 6.1.1.4'
N N 0.0061 0.0033 'International Tables Vol C Tables 4.2.6.8 and 6.1.1.4'
O O 0.0106 0.0060 'International Tables Vol C Tables 4.2.6.8 and 6.1.1.4'
H H 0.0000 0.0000 'International Tables Vol C Tables 4.2.6.8 and 6.1.1.4'

loop_
_geom_angle_atom_site_label_1
_geom_angle_atom_site_label_2
_geom_angle_atom_site_label_3
_geom_angle
_geom_angle_site_symmetry_1
_geom_angle_site_symmetry_3
_geom_angle_publ_flag
C1 O1 C21 121.1(3) . . ?
C12 O5 C20 119.5(3) . . ?
C14 O6 C19 120.1(4) . . ?
C17 O8 C18 115.0(5) . . ?
C1 N1 C2 122.0(3) . . ?
C5 N2 C9 117.8(4) . . ?
C5 N2 C6 128.5(4) . . ?
C9 N2 C6 110.4(4) . . ?
C10 N3 C11 127.2(4) . . ?
O2 C1 N1 126.3(4) . . ?
O2 C1 O1 126.0(4) . . ?
N1 C1 O1 107.7(3) . . ?
N1 C2 C4 109.9(4) . . ?
N1 C2 C3 108.1(4) . . ?
C4 C2 C3 109.4(4) . . ?
N1 C2 C5 113.0(3) . . ?
C4 C2 C5 110.1(4) . . ?
C3 C2 C5 106.2(4) . . ?
O3 C5 N2 119.0(4) . . ?
O3 C5 C2 120.1(4) . . ?
N2 C5 C2 120.7(4) . . ?
C7 C6 N2 102.8(5) . . ?
C8 C7 C6 112.1(7) . . ?
C7 C8 C9 110.1(6) . . ?
N2 C9 C8 104.2(5) . . ?
N2 C9 C10 117.9(4) . . ?
C8 C9 C10 111.7(6) . . ?
O4 C10 N3 122.2(5) . . ?
O4 C10 C9 117.2(4) . . ?
N3 C10 C9 120.5(4) . . ?
C16 C11 C12 118.4(4) . . ?
C16 C11 N3 125.3(4) . . ?
C12 C11 N3 116.3(4) . . ?
O5 C12 C13 124.3(4) . . ?
O5 C12 C11 114.9(4) . . ?
C13 C12 C11 120.8(4) . . ?
C12 C13 C14 121.1(4) . . ?
O6 C14 C15 117.5(4) . . ?
O6 C14 C13 123.5(4) . . ?
C15 C14 C13 119.0(4) . . ?
C14 C15 C16 118.5(4) . . ?
C14 C15 C17 126.8(5) . . ?
C16 C15 C17 114.7(4) . . ?
C11 C16 C15 122.2(4) . . ?
O7 C17 O8 120.5(5) . . ?
O7 C17 C15 124.3(6) . . ?
O8 C17 C15 115.2(5) . . ?
O1 C21 C23 108.9(5) . . ?
O1 C21 C24 101.5(4) . . ?
C23 C21 C24 110.3(6) . . ?
O1 C21 C22 109.3(4) . . ?
C23 C21 C22 113.3(6) . . ?
C24 C21 C22 112.8(6) . . ?

loop_
_geom_bond_atom_site_label_1
_geom_bond_atom_site_label_2
_geom_bond_distance
_geom_bond_site_symmetry_2
_geom_bond_publ_flag
O1 C1 1.361(5) . ?
O1 C21 1.462(6) . ?
O2 C1 1.185(4) . ?
O3 C5 1.213(4) . ?
O4 C10 1.219(5) . ?
O5 C12 1.361(5) . ?
O5 C20 1.405(5) . ?
O6 C14 1.350(5) . ?
O6 C19 1.390(6) . ?
O7 C17 1.181(6) . ?
O8 C17 1.297(6) . ?
O8 C18 1.464(6) . ?
N1 C1 1.333(5) . ?
N1 C2 1.467(5) . ?
N2 C5 1.365(5) . ?
N2 C9 1.468(5) . ?
N2 C6 1.492(6) . ?
N3 C10 1.314(5) . ?
N3 C11 1.419(5) . ?
C2 C4 1.510(7) . ?
C2 C3 1.531(6) . ?
C2 C5 1.542(6) . ?
C6 C7 1.489(8) . ?
C7 C8 1.351(9) . ?
C8 C9 1.499(9) . ?
C9 C10 1.510(6) . ?
C11 C16 1.360(5) . ?
C11 C12 1.390(5) . ?
C12 C13 1.362(5) . ?
C13 C14 1.394(5) . ?
C14 C15 1.388(6) . ?
C15 C16 1.406(6) . ?
C15 C17 1.489(7) . ?
C21 C23 1.516(9) . ?
C21 C24 1.523(8) . ?
C21 C22 1.527(8) . ?

loop_
_geom_torsion_atom_site_label_1
_geom_torsion_atom_site_label_2
_geom_torsion_atom_site_label_3
_geom_torsion_atom_site_label_4
_geom_torsion
_geom_torsion_site_symmetry_1
_geom_torsion_site_symmetry_2
_geom_torsion_site_symmetry_3
_geom_torsion_site_symmetry_4
_geom_torsion_publ_flag
C2 N1 C1 O2 2.2(7) . . . . ?
C2 N1 C1 O1 -176.1(4) . . . . ?
C21 O1 C1 O2 7.4(7) . . . . ?
C21 O1 C1 N1 -174.3(4) . . . . ?
C1 N1 C2 C4 68.4(5) . . . . ?
C1 N1 C2 C3 -172.2(4) . . . . ?
C1 N1 C2 C5 -55.0(6) . . . . ?
C9 N2 C5 O3 13.7(6) . . . . ?
C6 N2 C5 O3 171.2(4) . . . . ?
C9 N2 C5 C2 -161.7(4) . . . . ?
C6 N2 C5 C2 -4.2(6) . . . . ?
N1 C2 C5 O3 148.1(4) . . . . ?
C4 C2 C5 O3 24.8(5) . . . . ?
C3 C2 C5 O3 -93.5(5) . . . . ?
N1 C2 C5 N2 -36.5(5) . . . . ?
C4 C2 C5 N2 -159.8(4) . . . . ?
C3 C2 C5 N2 81.8(5) . . . . ?
C5 N2 C6 C7 -154.9(6) . . . . ?
C9 N2 C6 C7 3.9(7) . . . . ?
N2 C6 C7 C8 -5.7(11) . . . . ?
C6 C7 C8 C9 5.3(13) . . . . ?
C5 N2 C9 C8 160.2(5) . . . . ?
C6 N2 C9 C8 -1.1(6) . . . . ?
C5 N2 C9 C10 -75.3(6) . . . . ?
C6 N2 C9 C10 123.3(5) . . . . ?
C7 C8 C9 N2 -2.5(10) . . . . ?
C7 C8 C9 C10 -130.8(9) . . . . ?
C11 N3 C10 O4 5.4(7) . . . . ?
C11 N3 C10 C9 -175.6(4) . . . . ?
N2 C9 C10 O4 167.5(5) . . . . ?
C8 C9 C10 O4 -71.9(7) . . . . ?
N2 C9 C10 N3 -11.6(7) . . . . ?
C8 C9 C10 N3 109.0(6) . . . . ?
C10 N3 C11 C16 -1.2(7) . . . . ?
C10 N3 C11 C12 179.5(4) . . . . ?
C20 O5 C12 C13 -5.7(6) . . . . ?
C20 O5 C12 C11 174.8(4) . . . . ?
C16 C11 C12 O5 -179.6(4) . . . . ?
N3 C11 C12 O5 -0.3(5) . . . . ?
C16 C11 C12 C13 0.9(6) . . . . ?
N3 C11 C12 C13 -179.8(3) . . . . ?
O5 C12 C13 C14 -179.2(4) . . . . ?
C11 C12 C13 C14 0.3(6) . . . . ?
C19 O6 C14 C15 -178.9(5) . . . . ?
C19 O6 C14 C13 -0.3(7) . . . . ?
C12 C13 C14 O6 -179.1(4) . . . . ?
C12 C13 C14 C15 -0.5(7) . . . . ?
O6 C14 C15 C16 178.2(4) . . . . ?
C13 C14 C15 C16 -0.4(6) . . . . ?
O6 C14 C15 C17 -0.3(7) . . . . ?
C13 C14 C15 C17 -179.0(5) . . . . ?
C12 C11 C16 C15 -1.9(6) . . . . ?
N3 C11 C16 C15 178.9(4) . . . . ?
C14 C15 C16 C11 1.7(6) . . . . ?
C17 C15 C16 C11 -179.6(5) . . . . ?
C18 O8 C17 O7 2.1(10) . . . . ?
C18 O8 C17 C15 -178.1(6) . . . . ?
C14 C15 C17 O7 169.6(6) . . . . ?
C16 C15 C17 O7 -8.9(9) . . . . ?
C14 C15 C17 O8 -10.1(8) . . . . ?
C16 C15 C17 O8 171.3(5) . . . . ?
C1 O1 C21 C23 -67.5(6) . . . . ?
C1 O1 C21 C24 176.1(5) . . . . ?
C1 O1 C21 C22 56.8(7) . . . . ?

loop_
_cod_related_entry_id
_cod_related_entry_database
_cod_related_entry_code
1 ChemSpider 21194022
